data_7205843
loop_
_publ_author_name
'Liu, Guang-Zhen'
'Xin, Ling-Yun'
'Wang, Li-Ya'

_publ_section_title
;
 Ancillary ligand-mediated syntheses and fluorescence properties of
 zinc(ii) complexes based on flexible benzene dicarboxylic acid
;
_journal_issue 8
_journal_name_full CrystEngComm
_journal_page_first 3013
_journal_paper_doi 10.1039/c0ce00873g
_journal_volume 13
_journal_year 2011
_chemical_formula_sum 'C13 H12 N6 O5 Zn2'
_chemical_formula_weight 463.03
_chemical_name_systematic
;

?

;
_space_group_IT_number 148
_symmetry_cell_setting trigonal
_symmetry_space_group_name_Hall '-R 3'
_symmetry_space_group_name_H-M 'R -3 :H'
_atom_sites_solution_hydrogens geom
_atom_sites_solution_primary direct
_atom_sites_solution_secondary difmap
_audit_creation_method SHELXL-97
_cell_angle_alpha 90.00
_cell_angle_beta 90.00
_cell_angle_gamma 120.00
_cell_formula_units_Z 18
_cell_length_a 32.8723(16)
_cell_length_b 32.8723(16)
_cell_length_c 8.4085(8)
_cell_measurement_reflns_used 4254
_cell_measurement_temperature 296(2)
_cell_measurement_theta_max 25.22
_cell_measurement_theta_min 2.48
_cell_volume 7868.8(9)
_computing_cell_refinement 'Bruker SMART'
_computing_data_collection 'Bruker SMART'
_computing_data_reduction 'Bruker SAINT'
_computing_molecular_graphics 'Bruker SHELXTL'
_computing_publication_material 'Bruker SHELXTL'
_computing_structure_refinement 'SHELXL-97 (Sheldrick, 1997)'
_computing_structure_solution 'SHELXS-97 (Sheldrick, 1990)'
_diffrn_ambient_temperature 296(2)
_diffrn_measured_fraction_theta_full 0.999
_diffrn_measured_fraction_theta_max 0.999
_diffrn_measurement_device_type 'CCD area detector'
_diffrn_measurement_method 'phi and omega scans'
_diffrn_radiation_monochromator graphite
_diffrn_radiation_source 'fine-focus sealed tube'
_diffrn_radiation_type MoK\a
_diffrn_radiation_wavelength 0.71073
_diffrn_reflns_av_R_equivalents 0.0394
_diffrn_reflns_av_sigmaI/netI 0.0295
_diffrn_reflns_limit_h_max 39
_diffrn_reflns_limit_h_min -37
_diffrn_reflns_limit_k_max 39
_diffrn_reflns_limit_k_min -39
_diffrn_reflns_limit_l_max 10
_diffrn_reflns_limit_l_min -10
_diffrn_reflns_number 17107
_diffrn_reflns_theta_full 25.50
_diffrn_reflns_theta_max 25.50
_diffrn_reflns_theta_min 2.48
_diffrn_standards_decay_% 0
_diffrn_standards_interval_count 0
_diffrn_standards_interval_time 0
_diffrn_standards_number 0
_exptl_absorpt_coefficient_mu 2.781
_exptl_absorpt_correction_T_max 0.7496
_exptl_absorpt_correction_T_min 0.5432
_exptl_absorpt_correction_type multi-scan
_exptl_absorpt_process_details sadabs
_exptl_crystal_colour colourless
_exptl_crystal_density_diffrn 1.759
_exptl_crystal_density_method 'not measured'
_exptl_crystal_description block
_exptl_crystal_F_000 4176
_exptl_crystal_size_max 0.25
_exptl_crystal_size_mid 0.15
_exptl_crystal_size_min 0.11
_platon_squeeze_details
;
;
_refine_diff_density_max 0.303
_refine_diff_density_min -0.438
_refine_diff_density_rms 0.069
_refine_ls_extinction_method none
_refine_ls_goodness_of_fit_ref 1.076
_refine_ls_hydrogen_treatment constr
_refine_ls_matrix_type full
_refine_ls_number_parameters 235
_refine_ls_number_reflns 3240
_refine_ls_number_restraints 0
_refine_ls_restrained_S_all 1.076
_refine_ls_R_factor_all 0.0386
_refine_ls_R_factor_gt 0.0288
_refine_ls_shift/su_max 0.002
_refine_ls_shift/su_mean 0.000
_refine_ls_structure_factor_coef Fsqd
_refine_ls_weighting_details 'calc w=1/[\s^2^(Fo^2^)+(0.0425P)^2^+0.9296P] where P=(Fo^2^+2Fc^2^)/3'
_refine_ls_weighting_scheme calc
_refine_ls_wR_factor_gt 0.0735
_refine_ls_wR_factor_ref 0.0770
_reflns_number_gt 2663
_reflns_number_total 3240
_reflns_threshold_expression >2sigma(I)
_cod_data_source_file c0ce00873g.txt
_cod_data_source_block c3
_cod_original_sg_symbol_H-M R-3
_cod_database_code 7205843

loop_
_symmetry_equiv_pos_as_xyz
'x, y, z'
'-y, x-y, z'
'-x+y, -x, z'
'x+2/3, y+1/3, z+1/3'
'-y+2/3, x-y+1/3, z+1/3'
'-x+y+2/3, -x+1/3, z+1/3'
'x+1/3, y+2/3, z+2/3'
'-y+1/3, x-y+2/3, z+2/3'
'-x+y+1/3, -x+2/3, z+2/3'
'-x, -y, -z'
'y, -x+y, -z'
'x-y, x, -z'
'-x+2/3, -y+1/3, -z+1/3'
'y+2/3, -x+y+1/3, -z+1/3'
'x-y+2/3, x+1/3, -z+1/3'
'-x+1/3, -y+2/3, -z+2/3'
'y+1/3, -x+y+2/3, -z+2/3'
'x-y+1/3, x+2/3, -z+2/3'

loop_
_atom_site_label
_atom_site_type_symbol
_atom_site_fract_x
_atom_site_fract_y
_atom_site_fract_z
_atom_site_U_iso_or_equiv
_atom_site_adp_type
_atom_site_occupancy
_atom_site_symmetry_multiplicity
_atom_site_calc_flag
_atom_site_refinement_flags
_atom_site_disorder_assembly
_atom_site_disorder_group
Zn1 Zn 0.880898(11) 0.168057(12) 1.02041(4) 0.02915(12) Uani 1 1 d . . .
Zn2 Zn 0.962938(12) 0.224827(13) 0.68448(4) 0.03285(12) Uani 1 1 d . . .
O1 O 1.13280(8) 0.25368(8) 1.1797(3) 0.0490(6) Uani 1 1 d . . .
O2 O 1.08549(10) 0.23097(10) 0.9752(3) 0.0754(9) Uani 1 1 d . . .
O3 O 0.98563(7) 0.18711(8) 0.7829(2) 0.0410(5) Uani 1 1 d . . .
O4 O 0.95967(8) 0.18980(9) 1.0238(2) 0.0454(6) Uani 1 1 d . . .
N1 N 0.93679(8) 0.25759(9) 0.8207(3) 0.0319(6) Uani 1 1 d . . .
N2 N 0.90325(8) 0.23506(8) 0.9362(3) 0.0316(6) Uani 1 1 d . . .
N3 N 0.92261(9) 0.30987(8) 0.9332(3) 0.0341(6) Uani 1 1 d . . .
N4 N 0.88906(8) 0.17894(8) 0.2577(3) 0.0286(5) Uani 1 1 d . . .
N5 N 0.85727(8) 0.18303(8) 0.3514(3) 0.0294(5) Uani 1 1 d . . .
N6 N 0.91996(8) 0.20034(8) 0.4980(2) 0.0294(5) Uani 1 1 d . . .
C1 C 1.05465(11) 0.19082(11) 1.2220(3) 0.0357(7) Uani 1 1 d . . .
C2 C 1.01304(11) 0.15396(11) 1.1640(4) 0.0384(8) Uani 1 1 d . . .
C3 C 0.98114(13) 0.12172(13) 1.2730(4) 0.0550(10) Uani 1 1 d . . .
H3 H 0.9536 0.0960 1.2363 0.066 Uiso 1 1 calc R . .
C4 C 0.99000(14) 0.12761(16) 1.4363(5) 0.0677(12) Uani 1 1 d . . .
H4 H 0.9679 0.1064 1.5074 0.081 Uiso 1 1 calc R . .
C5 C 1.03085(14) 0.16429(16) 1.4922(4) 0.0586(11) Uani 1 1 d . . .
H5 H 1.0367 0.1680 1.6010 0.070 Uiso 1 1 calc R . .
C6 C 1.06342(12) 0.19595(13) 1.3864(4) 0.0468(9) Uani 1 1 d . . .
H6 H 1.0914 0.2209 1.4243 0.056 Uiso 1 1 calc R . .
C7 C 1.09275(12) 0.22720(12) 1.1177(4) 0.0430(8) Uani 1 1 d . . .
C8 C 0.99975(12) 0.14687(12) 0.9897(4) 0.0418(8) Uani 1 1 d . . .
H8A H 1.0273 0.1536 0.9275 0.050 Uiso 1 1 calc R . .
H8B H 0.9764 0.1142 0.9725 0.050 Uiso 1 1 calc R . .
C9 C 0.98052(10) 0.17731(11) 0.9302(3) 0.0353(7) Uani 1 1 d . . .
C10 C 0.89592(11) 0.26721(11) 0.9989(4) 0.0364(7) Uani 1 1 d . . .
H10 H 0.8745 0.2612 1.0803 0.044 Uiso 1 1 calc R . .
C11 C 0.94718(11) 0.30156(11) 0.8231(3) 0.0373(7) Uani 1 1 d . . .
H11 H 0.9692 0.3245 0.7560 0.045 Uiso 1 1 calc R . .
C12 C 0.87711(10) 0.19555(11) 0.4925(3) 0.0336(7) Uani 1 1 d . . .
H12 H 0.8627 0.2006 0.5796 0.040 Uiso 1 1 calc R . .
C13 C 0.92592(10) 0.18993(11) 0.3486(3) 0.0342(7) Uani 1 1 d . . .
H13 H 0.9529 0.1904 0.3130 0.041 Uiso 1 1 calc R . .
O5 O 1.02427(15) 0.28943(14) 1.0815(5) 0.1358(17) Uani 1 1 d . . .
H2W H 1.0468 0.2839 1.0904 0.204 Uiso 1 1 d R . .
H1W H 1.0055 0.2612 1.0544 0.204 Uiso 1 1 d R . .

loop_
_atom_site_aniso_label
_atom_site_aniso_U_11
_atom_site_aniso_U_22
_atom_site_aniso_U_33
_atom_site_aniso_U_23
_atom_site_aniso_U_13
_atom_site_aniso_U_12
Zn1 0.0309(2) 0.0311(2) 0.02073(17) -0.00266(13) -0.00047(13) 0.01204(16)
Zn2 0.0277(2) 0.0458(2) 0.02290(18) -0.00424(14) -0.00323(13) 0.01678(17)
O1 0.0351(14) 0.0436(14) 0.0680(16) 0.0149(12) 0.0117(12) 0.0195(12)
O2 0.079(2) 0.0665(19) 0.0374(15) 0.0166(13) 0.0153(13) 0.0039(16)
O3 0.0419(13) 0.0564(15) 0.0299(11) 0.0041(10) 0.0045(9) 0.0285(12)
O4 0.0476(14) 0.0691(16) 0.0314(11) -0.0071(11) -0.0034(10) 0.0380(13)
N1 0.0314(14) 0.0344(15) 0.0223(12) 0.0008(10) 0.0029(10) 0.0107(12)
N2 0.0302(14) 0.0280(14) 0.0310(13) -0.0003(10) 0.0064(10) 0.0105(11)
N3 0.0408(15) 0.0282(14) 0.0284(13) 0.0014(10) 0.0033(11) 0.0135(12)
N4 0.0287(13) 0.0330(14) 0.0216(11) -0.0026(10) -0.0010(10) 0.0135(11)
N5 0.0243(13) 0.0345(14) 0.0242(12) -0.0015(10) 0.0002(10) 0.0108(11)
N6 0.0293(14) 0.0362(14) 0.0193(11) -0.0017(10) -0.0025(10) 0.0139(12)
C1 0.0366(18) 0.0421(19) 0.0346(16) 0.0128(14) 0.0121(13) 0.0245(16)
C2 0.0394(19) 0.0429(19) 0.0382(17) 0.0122(14) 0.0074(14) 0.0245(17)
C3 0.043(2) 0.053(2) 0.057(2) 0.0218(18) 0.0075(17) 0.0150(18)
C4 0.049(2) 0.094(3) 0.060(3) 0.045(2) 0.024(2) 0.036(3)
C5 0.055(2) 0.102(3) 0.0358(19) 0.020(2) 0.0114(18) 0.051(3)
C6 0.043(2) 0.065(2) 0.0386(18) 0.0074(16) 0.0071(15) 0.0309(19)
C7 0.046(2) 0.039(2) 0.049(2) 0.0090(16) 0.0187(17) 0.0252(18)
C8 0.045(2) 0.043(2) 0.0421(18) 0.0014(15) 0.0022(15) 0.0249(17)
C9 0.0274(16) 0.0375(18) 0.0327(17) -0.0030(13) -0.0014(13) 0.0099(14)
C10 0.0368(18) 0.0320(17) 0.0368(17) 0.0012(14) 0.0084(14) 0.0145(15)
C11 0.0420(19) 0.0343(18) 0.0270(15) 0.0048(13) 0.0070(13) 0.0125(15)
C12 0.0289(17) 0.0473(19) 0.0202(14) -0.0039(13) -0.0005(12) 0.0157(15)
C13 0.0328(17) 0.0446(19) 0.0253(15) -0.0029(13) -0.0030(12) 0.0196(15)
O5 0.128(4) 0.094(3) 0.190(5) -0.049(3) -0.053(3) 0.059(3)

loop_
_atom_type_symbol
_atom_type_description
_atom_type_scat_dispersion_real
_atom_type_scat_dispersion_imag
_atom_type_scat_source
C C 0.0033 0.0016 'International Tables Vol C Tables 4.2.6.8 and 6.1.1.4'
H H 0.0000 0.0000 'International Tables Vol C Tables 4.2.6.8 and 6.1.1.4'
N N 0.0061 0.0033 'International Tables Vol C Tables 4.2.6.8 and 6.1.1.4'
O O 0.0106 0.0060 'International Tables Vol C Tables 4.2.6.8 and 6.1.1.4'
Zn Zn 0.2839 1.4301 'International Tables Vol C Tables 4.2.6.8 and 6.1.1.4'

loop_
_geom_angle_atom_site_label_1
_geom_angle_atom_site_label_2
_geom_angle_atom_site_label_3
_geom_angle
_geom_angle_site_symmetry_1
_geom_angle_site_symmetry_3
_geom_angle_publ_flag
N4 Zn1 O1 152.12(10) 1_556 12_547 ?
N4 Zn1 N2 101.79(9) 1_556 . ?
O1 Zn1 N2 102.60(9) 12_547 . ?
N4 Zn1 N5 103.15(8) 1_556 13_656 ?
O1 Zn1 N5 90.28(9) 12_547 13_656 ?
N2 Zn1 N5 89.74(9) . 13_656 ?
N4 Zn1 O4 84.50(8) 1_556 . ?
O1 Zn1 O4 83.97(8) 12_547 . ?
N2 Zn1 O4 85.91(9) . . ?
N5 Zn1 O4 171.86(8) 13_656 . ?
N4 Zn1 O2 97.23(9) 1_556 12_547 ?
O1 Zn1 O2 58.39(9) 12_547 12_547 ?
N2 Zn1 O2 160.84(9) . 12_547 ?
N5 Zn1 O2 88.14(10) 13_656 12_547 ?
O4 Zn1 O2 93.72(10) . 12_547 ?
N4 Zn1 C7 124.52(11) 1_556 12_547 ?
O1 Zn1 C7 29.60(10) 12_547 12_547 ?
N2 Zn1 C7 132.20(11) . 12_547 ?
N5 Zn1 C7 90.53(10) 13_656 12_547 ?
O4 Zn1 C7 87.31(9) . 12_547 ?
O2 Zn1 C7 28.85(10) 12_547 12_547 ?
O3 Zn2 N6 120.22(10) . . ?
O3 Zn2 N3 101.30(9) . 8_644 ?
N6 Zn2 N3 105.39(9) . 8_644 ?
O3 Zn2 N1 120.10(9) . . ?
N6 Zn2 N1 104.79(10) . . ?
N3 Zn2 N1 102.51(10) 8_644 . ?
C7 O1 Zn1 98.4(2) . 11_667 ?
C7 O2 Zn1 82.1(2) . 11_667 ?
C9 O3 Zn2 122.6(2) . . ?
C9 O4 Zn1 127.40(19) . . ?
C9 O4 O5 105.3(2) . . ?
Zn1 O4 O5 114.97(12) . . ?
C11 N1 N2 106.3(2) . . ?
C11 N1 Zn2 130.3(2) . . ?
N2 N1 Zn2 123.37(19) . . ?
C10 N2 N1 105.8(2) . . ?
C10 N2 Zn1 127.8(2) . . ?
N1 N2 Zn1 125.29(19) . . ?
C11 N3 C10 102.5(2) . . ?
C11 N3 Zn2 131.9(2) . 6_665 ?
C10 N3 Zn2 124.8(2) . 6_665 ?
C13 N4 N5 106.3(2) . . ?
C13 N4 Zn1 129.93(19) . 1_554 ?
N5 N4 Zn1 123.07(17) . 1_554 ?
C12 N5 N4 105.4(2) . . ?
C12 N5 Zn1 121.68(19) . 13_656 ?
N4 N5 Zn1 132.35(17) . 13_656 ?
C12 N6 C13 102.5(2) . . ?
C12 N6 Zn2 124.60(18) . . ?
C13 N6 Zn2 132.5(2) . . ?
C2 C1 C6 120.3(3) . . ?
C2 C1 C7 123.7(3) . . ?
C6 C1 C7 116.0(3) . . ?
C1 C2 C3 118.1(3) . . ?
C1 C2 C8 123.9(3) . . ?
C3 C2 C8 118.0(3) . . ?
C4 C3 C2 120.9(4) . . ?
C4 C3 H3 119.5 . . ?
C2 C3 H3 119.5 . . ?
C5 C4 C3 120.4(3) . . ?
C5 C4 H4 119.8 . . ?
C3 C4 H4 119.8 . . ?
C4 C5 C6 119.6(3) . . ?
C4 C5 H5 120.2 . . ?
C6 C5 H5 120.2 . . ?
C5 C6 C1 120.6(3) . . ?
C5 C6 H6 119.7 . . ?
C1 C6 H6 119.7 . . ?
O2 C7 O1 120.9(3) . . ?
O2 C7 C1 121.1(3) . . ?
O1 C7 C1 118.1(3) . . ?
O2 C7 Zn1 69.09(19) . 11_667 ?
O1 C7 Zn1 51.97(16) . 11_667 ?
C1 C7 Zn1 168.7(3) . 11_667 ?
C9 C8 C2 113.7(3) . . ?
C9 C8 H8A 108.8 . . ?
C2 C8 H8A 108.8 . . ?
C9 C8 H8B 108.8 . . ?
C2 C8 H8B 108.8 . . ?
H8A C8 H8B 107.7 . . ?
O4 C9 O3 124.1(3) . . ?
O4 C9 C8 119.5(3) . . ?
O3 C9 C8 116.4(3) . . ?
N2 C10 N3 112.9(3) . . ?
N2 C10 H10 123.5 . . ?
N3 C10 H10 123.5 . . ?
N1 C11 N3 112.6(3) . . ?
N1 C11 H11 123.7 . . ?
N3 C11 H11 123.7 . . ?
N5 C12 N6 113.3(2) . . ?
N5 C12 H12 123.3 . . ?
N6 C12 H12 123.3 . . ?
N4 C13 N6 112.4(3) . . ?
N4 C13 H13 123.8 . . ?
N6 C13 H13 123.8 . . ?
O4 O5 H2W 89.9 . . ?
O4 O5 H1W 6.1 . . ?
H2W O5 H1W 91.4 . . ?

loop_
_geom_bond_atom_site_label_1
_geom_bond_atom_site_label_2
_geom_bond_distance
_geom_bond_site_symmetry_2
_geom_bond_publ_flag
Zn1 N4 2.021(2) 1_556 ?
Zn1 O1 2.027(2) 12_547 ?
Zn1 N2 2.067(2) . ?
Zn1 N5 2.144(2) 13_656 ?
Zn1 O4 2.316(2) . ?
Zn1 O2 2.401(3) 12_547 ?
Zn1 C7 2.546(3) 12_547 ?
Zn2 O3 1.925(2) . ?
Zn2 N6 1.991(2) . ?
Zn2 N3 2.028(2) 8_644 ?
Zn2 N1 2.034(2) . ?
O1 C7 1.271(4) . ?
O1 Zn1 2.027(2) 11_667 ?
O2 C7 1.240(4) . ?
O2 Zn1 2.401(3) 11_667 ?
O3 C9 1.269(3) . ?
O4 C9 1.241(4) . ?
O4 O5 2.918(5) . ?
N1 C11 1.309(4) . ?
N1 N2 1.375(3) . ?
N2 C10 1.306(4) . ?
N3 C11 1.343(4) . ?
N3 C10 1.346(4) . ?
N3 Zn2 2.028(2) 6_665 ?
N4 C13 1.321(3) . ?
N4 N5 1.368(3) . ?
N4 Zn1 2.021(2) 1_554 ?
N5 C12 1.316(3) . ?
N5 Zn1 2.144(2) 13_656 ?
N6 C12 1.338(4) . ?
N6 C13 1.342(3) . ?
C1 C2 1.385(4) . ?
C1 C6 1.405(4) . ?
C1 C7 1.506(4) . ?
C2 C3 1.397(4) . ?
C2 C8 1.514(4) . ?
C3 C4 1.397(5) . ?
C3 H3 0.9300 . ?
C4 C5 1.363(6) . ?
C4 H4 0.9300 . ?
C5 C6 1.381(5) . ?
C5 H5 0.9300 . ?
C6 H6 0.9300 . ?
C7 Zn1 2.546(3) 11_667 ?
C8 C9 1.511(4) . ?
C8 H8A 0.9700 . ?
C8 H8B 0.9700 . ?
C10 H10 0.9300 . ?
C11 H11 0.9300 . ?
C12 H12 0.9300 . ?
C13 H13 0.9300 . ?
O5 H2W 0.8504 . ?
O5 H1W 0.8501 . ?

loop_
_geom_hbond_atom_site_label_D
_geom_hbond_atom_site_label_H
_geom_hbond_atom_site_label_A
_geom_hbond_distance_DH
_geom_hbond_distance_HA
_geom_hbond_distance_DA
_geom_hbond_angle_DHA
_geom_hbond_site_symmetry_A
O5 H1W O4 0.85 2.07 2.918(5) 171.5 .

loop_
_geom_torsion_atom_site_label_1
_geom_torsion_atom_site_label_2
_geom_torsion_atom_site_label_3
_geom_torsion_atom_site_label_4
_geom_torsion
_geom_torsion_site_symmetry_1
_geom_torsion_site_symmetry_2
_geom_torsion_site_symmetry_3
_geom_torsion_site_symmetry_4
_geom_torsion_publ_flag
N6 Zn2 O3 C9 -125.0(2) . . . . ?
N3 Zn2 O3 C9 119.6(2) 8_644 . . . ?
N1 Zn2 O3 C9 7.8(3) . . . . ?
N4 Zn1 O4 C9 151.8(3) 1_556 . . . ?
O1 Zn1 O4 C9 -2.8(3) 12_547 . . . ?
N2 Zn1 O4 C9 -105.9(3) . . . . ?
N5 Zn1 O4 C9 -48.1(8) 13_656 . . . ?
O2 Zn1 O4 C9 54.9(3) 12_547 . . . ?
C7 Zn1 O4 C9 26.7(3) 12_547 . . . ?
N4 Zn1 O4 O5 -71.92(13) 1_556 . . . ?
O1 Zn1 O4 O5 133.51(14) 12_547 . . . ?
N2 Zn1 O4 O5 30.36(13) . . . . ?
N5 Zn1 O4 O5 88.2(6) 13_656 . . . ?
O2 Zn1 O4 O5 -168.84(13) 12_547 . . . ?
C7 Zn1 O4 O5 163.01(15) 12_547 . . . ?
O3 Zn2 N1 C11 128.3(3) . . . . ?
N6 Zn2 N1 C11 -92.6(3) . . . . ?
N3 Zn2 N1 C11 17.2(3) 8_644 . . . ?
O3 Zn2 N1 N2 -50.3(2) . . . . ?
N6 Zn2 N1 N2 88.7(2) . . . . ?
N3 Zn2 N1 N2 -161.4(2) 8_644 . . . ?
C11 N1 N2 C10 0.2(3) . . . . ?
Zn2 N1 N2 C10 179.1(2) . . . . ?
C11 N1 N2 Zn1 -168.2(2) . . . . ?
Zn2 N1 N2 Zn1 10.7(3) . . . . ?
N4 Zn1 N2 C10 -38.6(3) 1_556 . . . ?
O1 Zn1 N2 C10 155.0(3) 12_547 . . . ?
N5 Zn1 N2 C10 64.8(3) 13_656 . . . ?
O4 Zn1 N2 C10 -122.1(3) . . . . ?
O2 Zn1 N2 C10 148.4(3) 12_547 . . . ?
C7 Zn1 N2 C10 155.3(2) 12_547 . . . ?
N4 Zn1 N2 N1 127.3(2) 1_556 . . . ?
O1 Zn1 N2 N1 -39.1(2) 12_547 . . . ?
N5 Zn1 N2 N1 -129.3(2) 13_656 . . . ?
O4 Zn1 N2 N1 43.8(2) . . . . ?
O2 Zn1 N2 N1 -45.8(4) 12_547 . . . ?
C7 Zn1 N2 N1 -38.8(3) 12_547 . . . ?
C13 N4 N5 C12 -0.9(3) . . . . ?
Zn1 N4 N5 C12 -172.39(19) 1_554 . . . ?
C13 N4 N5 Zn1 -172.4(2) . . . 13_656 ?
Zn1 N4 N5 Zn1 16.1(3) 1_554 . . 13_656 ?
O3 Zn2 N6 C12 122.1(2) . . . . ?
N3 Zn2 N6 C12 -124.6(2) 8_644 . . . ?
N1 Zn2 N6 C12 -16.8(3) . . . . ?
O3 Zn2 N6 C13 -66.4(3) . . . . ?
N3 Zn2 N6 C13 46.9(3) 8_644 . . . ?
N1 Zn2 N6 C13 154.6(3) . . . . ?
C6 C1 C2 C3 -1.8(5) . . . . ?
C7 C1 C2 C3 178.0(3) . . . . ?
C6 C1 C2 C8 177.3(3) . . . . ?
C7 C1 C2 C8 -2.8(5) . . . . ?
C1 C2 C3 C4 2.8(5) . . . . ?
C8 C2 C3 C4 -176.4(3) . . . . ?
C2 C3 C4 C5 -2.1(6) . . . . ?
C3 C4 C5 C6 0.5(6) . . . . ?
C4 C5 C6 C1 0.4(6) . . . . ?
C2 C1 C6 C5 0.3(5) . . . . ?
C7 C1 C6 C5 -179.6(3) . . . . ?
Zn1 O2 C7 O1 4.8(3) 11_667 . . . ?
Zn1 O2 C7 C1 -174.5(3) 11_667 . . . ?
Zn1 O1 C7 O2 -5.7(4) 11_667 . . . ?
Zn1 O1 C7 C1 173.6(2) 11_667 . . . ?
C2 C1 C7 O2 12.9(5) . . . . ?
C6 C1 C7 O2 -167.2(3) . . . . ?
C2 C1 C7 O1 -166.4(3) . . . . ?
C6 C1 C7 O1 13.5(4) . . . . ?
C2 C1 C7 Zn1 -140.0(11) . . . 11_667 ?
C6 C1 C7 Zn1 39.9(13) . . . 11_667 ?
C1 C2 C8 C9 -80.1(4) . . . . ?
C3 C2 C8 C9 99.0(4) . . . . ?
Zn1 O4 C9 O3 64.0(4) . . . . ?
O5 O4 C9 O3 -75.5(3) . . . . ?
Zn1 O4 C9 C8 -113.3(3) . . . . ?
O5 O4 C9 C8 107.1(3) . . . . ?
Zn2 O3 C9 O4 1.9(4) . . . . ?
Zn2 O3 C9 C8 179.3(2) . . . . ?
C2 C8 C9 O4 -28.7(4) . . . . ?
C2 C8 C9 O3 153.7(3) . . . . ?
N1 N2 C10 N3 -0.3(3) . . . . ?
Zn1 N2 C10 N3 167.73(19) . . . . ?
C11 N3 C10 N2 0.3(3) . . . . ?
Zn2 N3 C10 N2 -170.7(2) 6_665 . . . ?
N2 N1 C11 N3 0.0(3) . . . . ?
Zn2 N1 C11 N3 -178.83(19) . . . . ?
C10 N3 C11 N1 -0.2(3) . . . . ?
Zn2 N3 C11 N1 169.9(2) 6_665 . . . ?
N4 N5 C12 N6 0.5(3) . . . . ?
Zn1 N5 C12 N6 173.10(19) 13_656 . . . ?
C13 N6 C12 N5 0.1(3) . . . . ?
Zn2 N6 C12 N5 173.69(19) . . . . ?
N5 N4 C13 N6 1.0(3) . . . . ?
Zn1 N4 C13 N6 171.75(19) 1_554 . . . ?
C12 N6 C13 N4 -0.7(3) . . . . ?
Zn2 N6 C13 N4 -173.5(2) . . . . ?

loop_
_platon_squeeze_void_nr
_platon_squeeze_void_average_x
_platon_squeeze_void_average_y
_platon_squeeze_void_average_z
_platon_squeeze_void_volume
_platon_squeeze_void_count_electrons
_platon_squeeze_void_content
1 0.000 0.000 -0.006 286 24 ' '
2 0.333 0.667 0.886 285 24 ' '
3 0.667 0.333 0.552 285 24 ' '
